data_7157668
loop_
_publ_author_name
'Scheutz, Georg M.'
'Rowell, Jonathan L.'
'Wang, Fu-Sheng'
'Abboud, Khalil A.'
'Peng, Chi-How'
'Sumerlin, Brent S.'

_publ_section_title
;
 Synthesis of functional 1,2-dithiolanes from 1,3-bis-<i>tert</i>-butyl
 thioethers.
;
_journal_issue 33
_journal_name_full 'Organic &amp; biomolecular chemistry'
_journal_page_first 6509
_journal_page_last 6513
_journal_paper_doi 10.1039/d0ob01577f
_journal_volume 18
_journal_year 2020
_chemical_formula_sum 'C5 H9 O S2'
_chemical_formula_weight 149.24
_space_group_crystal_system tetragonal
_space_group_IT_number 88
_space_group_name_Hall '-I 4ad'
_space_group_name_H-M_alt 'I 41/a :2'
_atom_sites_solution_hydrogens mixed
_atom_sites_solution_primary direct
_atom_sites_solution_secondary difmap
_audit_creation_method SHELXL-2018/3
_audit_update_record
;
2020-06-22 deposited with the CCDC.	2020-08-10 downloaded from the CCDC.
;
_cell_angle_alpha 90
_cell_angle_beta 90
_cell_angle_gamma 90
_cell_formula_units_Z 16
_cell_length_a 19.7501(18)
_cell_length_b 19.7501(18)
_cell_length_c 7.4965(6)
_cell_measurement_reflns_used 5435
_cell_measurement_temperature 173(2)
_cell_measurement_theta_max 28.0
_cell_measurement_theta_min 2.0
_cell_volume 2924.1(4)
_computing_cell_refinement 'Bruker APEX3 (Bruker, 2014)'
_computing_data_collection 'Bruker APEX3 (Bruker, 2014)'
_computing_data_reduction 'Bruker Apex3 SAINT (Bruker, 2014)'
_computing_molecular_graphics 'XP in SHELXTL-plus, Bruker 2014'
_computing_publication_material 'SHELXL2014/7, Sheldrick, G. M. 2014'
_computing_structure_refinement 'SHELXL2014/7, Sheldrick G. M. 2014'
_computing_structure_solution 'SHELXL2014/7, Sheldrick G. M. 2014'
_diffrn_ambient_temperature 173(2)
_diffrn_measured_fraction_theta_full 0.999
_diffrn_measured_fraction_theta_max 0.998
_diffrn_measurement_device_type 'Bruker APEX-II DUO'
_diffrn_measurement_method 'phi and omega scans'
_diffrn_radiation_type MoK\a
_diffrn_radiation_wavelength 0.71073
_diffrn_reflns_av_R_equivalents 0.0824
_diffrn_reflns_av_unetI/netI 0.0373
_diffrn_reflns_Laue_measured_fraction_full 0.999
_diffrn_reflns_Laue_measured_fraction_max 0.998
_diffrn_reflns_limit_h_max 26
_diffrn_reflns_limit_h_min -26
_diffrn_reflns_limit_k_max 26
_diffrn_reflns_limit_k_min -26
_diffrn_reflns_limit_l_max 9
_diffrn_reflns_limit_l_min -9
_diffrn_reflns_number 19828
_diffrn_reflns_point_group_measured_fraction_full 0.999
_diffrn_reflns_point_group_measured_fraction_max 0.998
_diffrn_reflns_theta_full 25.000
_diffrn_reflns_theta_max 28.300
_diffrn_reflns_theta_min 2.906
_diffrn_source 'fine-focus sealed tube'
_exptl_absorpt_coefficient_mu 0.635
_exptl_absorpt_correction_type multi-scan
_exptl_absorpt_process_details 'Sheldrick, G. M., sadabs (2014). Acta Cryst. C71, 3--8.'
_exptl_crystal_colour yellow
_exptl_crystal_density_diffrn 1.356
_exptl_crystal_description needle
_exptl_crystal_F_000 1264
_exptl_crystal_size_max 0.210
_exptl_crystal_size_mid 0.060
_exptl_crystal_size_min 0.035
_exptl_transmission_factor_max 0.4920
_exptl_transmission_factor_min 0.4221
_refine_diff_density_max 0.600
_refine_diff_density_min -0.334
_refine_diff_density_rms 0.117
_refine_ls_extinction_method none
_refine_ls_goodness_of_fit_ref 1.134
_refine_ls_hydrogen_treatment mixed
_refine_ls_matrix_type full
_refine_ls_number_parameters 77
_refine_ls_number_reflns 1815
_refine_ls_number_restraints 0
_refine_ls_restrained_S_all 1.134
_refine_ls_R_factor_all 0.0609
_refine_ls_R_factor_gt 0.0403
_refine_ls_shift/su_max 0.001
_refine_ls_shift/su_mean 0.000
_refine_ls_structure_factor_coef Fsqd
_refine_ls_weighting_details 'w=1/[\s^2^(Fo^2^)+(0.0445P)^2^+3.0365P] where P=(Fo^2^+2Fc^2^)/3'
_refine_ls_weighting_scheme calc
_refine_ls_wR_factor_gt 0.0934
_refine_ls_wR_factor_ref 0.1126
_reflns_Friedel_coverage 0.000
_reflns_number_gt 1382
_reflns_number_total 1815
_reflns_threshold_expression 'I > 2\s(I)'
_cod_data_source_file d0ob01577f2.cif
_cod_data_source_block georg8
_cod_depositor_comments 'Adding full bibliography for 7157667--7157668.cif.'
_cod_original_cell_volume 2924.1(6)
_cod_original_sg_symbol_H-M 'I 41/a'
_cod_database_code 7157668
_shelx_shelxl_version_number 2018/3
_shelx_space_group_comment
; 
The symmetry employed for this shelxl refinement is uniquely defined 
by the following loop, which should always be used as a source of 
symmetry information in preference to the above space-group names. 
They are only intended as comments. 
;
_shelx_estimated_absorpt_t_min 0.878
_shelx_estimated_absorpt_t_max 0.978
_publcif_funding_html
;
;

loop_
_space_group_symop_operation_xyz
'x, y, z'
'-y+1/4, x+3/4, z+3/4'
'y+1/4, -x+1/4, z+1/4'
'-x, -y+1/2, z'
'x+1/2, y+1/2, z+1/2'
'-y+3/4, x+5/4, z+5/4'
'y+3/4, -x+3/4, z+3/4'
'-x+1/2, -y+1, z+1/2'
'-x, -y, -z'
'y-1/4, -x-3/4, -z-3/4'
'-y-1/4, x-1/4, -z-1/4'
'x, y-1/2, -z'
'-x+1/2, -y+1/2, -z+1/2'
'y+1/4, -x-1/4, -z-1/4'
'-y+1/4, x+1/4, -z+1/4'
'x+1/2, y, -z+1/2'

loop_
_atom_site_label
_atom_site_type_symbol
_atom_site_fract_x
_atom_site_fract_y
_atom_site_fract_z
_atom_site_U_iso_or_equiv
_atom_site_adp_type
_atom_site_occupancy
_atom_site_site_symmetry_order
_atom_site_calc_flag
_atom_site_refinement_flags_posn
_atom_site_refinement_flags_adp
_atom_site_refinement_flags_occupancy
_atom_site_disorder_assembly
_atom_site_disorder_group
S1 S 0.54929(3) 0.57175(3) 0.04351(8) 0.04012(19) Uani 1 1 d . . . . .
S2 S 0.54167(3) 0.53242(3) 0.29789(8) 0.03851(19) Uani 1 1 d . . . . .
O1 O 0.69783(9) 0.54707(9) 0.2630(2) 0.0412(4) Uani 1 1 d . . . . .
H1 H 0.7234(18) 0.5491(18) 0.336(5) 0.074(12) Uiso 1 1 d . . . . .
C1 C 0.62929(12) 0.61636(12) 0.0775(3) 0.0389(5) Uani 1 1 d . . . . .
H1A H 0.663192 0.599763 -0.009441 0.047 Uiso 1 1 calc R U . . .
H1B H 0.622568 0.665392 0.056472 0.047 Uiso 1 1 calc R U . . .
C2 C 0.65553(11) 0.60531(11) 0.2661(3) 0.0322(4) Uani 1 1 d . . . . .
H2A H 0.683308 0.645410 0.301872 0.039 Uiso 1 1 calc R U . . .
C3 C 0.59625(11) 0.59765(12) 0.3979(3) 0.0389(5) Uani 1 1 d . . . . .
C4 C 0.55809(15) 0.66514(15) 0.4133(5) 0.0622(8) Uani 1 1 d . . . . .
H4A H 0.543982 0.680113 0.294319 0.093 Uiso 1 1 calc R U . . .
H4B H 0.518053 0.659080 0.488833 0.093 Uiso 1 1 calc R U . . .
H4C H 0.587884 0.699297 0.466482 0.093 Uiso 1 1 calc R U . . .
C5 C 0.61931(16) 0.57213(18) 0.5791(3) 0.0630(9) Uani 1 1 d . . . . .
H5A H 0.643405 0.529109 0.564437 0.095 Uiso 1 1 calc R U . . .
H5B H 0.649610 0.605507 0.633668 0.095 Uiso 1 1 calc R U . . .
H5C H 0.579779 0.565290 0.656020 0.095 Uiso 1 1 calc R U . . .

loop_
_atom_site_aniso_label
_atom_site_aniso_U_11
_atom_site_aniso_U_22
_atom_site_aniso_U_33
_atom_site_aniso_U_23
_atom_site_aniso_U_13
_atom_site_aniso_U_12
S1 0.0349(3) 0.0517(4) 0.0338(3) 0.0007(2) -0.0051(2) -0.0048(2)
S2 0.0373(3) 0.0443(3) 0.0339(3) -0.0028(2) 0.0040(2) -0.0140(2)
O1 0.0375(9) 0.0421(9) 0.0439(10) -0.0099(7) -0.0098(8) 0.0001(7)
C1 0.0394(12) 0.0431(12) 0.0341(11) 0.0020(9) 0.0019(9) -0.0098(9)
C2 0.0321(10) 0.0333(11) 0.0313(11) -0.0043(8) 0.0011(8) -0.0060(8)
C3 0.0396(12) 0.0465(13) 0.0305(11) -0.0094(9) 0.0060(9) -0.0143(10)
C4 0.0592(17) 0.0573(17) 0.070(2) -0.0308(15) 0.0237(15) -0.0089(13)
C5 0.0687(18) 0.093(2) 0.0277(13) 0.0019(13) 0.0014(12) -0.0361(16)

loop_
_atom_type_symbol
_atom_type_description
_atom_type_scat_dispersion_real
_atom_type_scat_dispersion_imag
_atom_type_scat_source
C C 0.0033 0.0016 'International Tables Vol C Tables 4.2.6.8 and 6.1.1.4'
H H 0.0000 0.0000 'International Tables Vol C Tables 4.2.6.8 and 6.1.1.4'
O O 0.0106 0.0060 'International Tables Vol C Tables 4.2.6.8 and 6.1.1.4'
S S 0.1246 0.1234 'International Tables Vol C Tables 4.2.6.8 and 6.1.1.4'

loop_
_geom_angle_atom_site_label_1
_geom_angle_atom_site_label_2
_geom_angle_atom_site_label_3
_geom_angle
_geom_angle_site_symmetry_1
_geom_angle_site_symmetry_3
_geom_angle_publ_flag
C1 S1 S2 96.65(8) . . ?
C3 S2 S1 94.03(8) . . ?
C2 O1 H1 110(3) . . ?
C2 C1 S1 110.79(15) . . ?
C2 C1 H1A 109.5 . . ?
S1 C1 H1A 109.5 . . ?
C2 C1 H1B 109.5 . . ?
S1 C1 H1B 109.5 . . ?
H1A C1 H1B 108.1 . . ?
O1 C2 C1 107.53(18) . . ?
O1 C2 C3 112.18(18) . . ?
C1 C2 C3 110.59(18) . . ?
O1 C2 H2A 108.8 . . ?
C1 C2 H2A 108.8 . . ?
C3 C2 H2A 108.8 . . ?
C5 C3 C4 111.6(2) . . ?
C5 C3 C2 112.3(2) . . ?
C4 C3 C2 109.6(2) . . ?
C5 C3 S2 107.93(18) . . ?
C4 C3 S2 110.53(17) . . ?
C2 C3 S2 104.64(15) . . ?
C3 C4 H4A 109.5 . . ?
C3 C4 H4B 109.5 . . ?
H4A C4 H4B 109.5 . . ?
C3 C4 H4C 109.5 . . ?
H4A C4 H4C 109.5 . . ?
H4B C4 H4C 109.5 . . ?
C3 C5 H5A 109.5 . . ?
C3 C5 H5B 109.5 . . ?
H5A C5 H5B 109.5 . . ?
C3 C5 H5C 109.5 . . ?
H5A C5 H5C 109.5 . . ?
H5B C5 H5C 109.5 . . ?

loop_
_geom_bond_atom_site_label_1
_geom_bond_atom_site_label_2
_geom_bond_distance
_geom_bond_site_symmetry_2
_geom_bond_publ_flag
S1 C1 1.827(2) . ?
S1 S2 2.0646(8) . ?
S2 C3 1.840(2) . ?
O1 C2 1.422(3) . ?
O1 H1 0.75(4) . ?
C1 C2 1.522(3) . ?
C1 H1A 0.9900 . ?
C1 H1B 0.9900 . ?
C2 C3 1.540(3) . ?
C2 H2A 1.0000 . ?
C3 C5 1.518(4) . ?
C3 C4 1.536(4) . ?
C4 H4A 0.9800 . ?
C4 H4B 0.9800 . ?
C4 H4C 0.9800 . ?
C5 H5A 0.9800 . ?
C5 H5B 0.9800 . ?
C5 H5C 0.9800 . ?

loop_
_geom_hbond_atom_site_label_D
_geom_hbond_atom_site_label_H
_geom_hbond_atom_site_label_A
_geom_hbond_distance_DH
_geom_hbond_distance_HA
_geom_hbond_distance_DA
_geom_hbond_angle_DHA
_geom_hbond_site_symmetry_A
_geom_hbond_publ_flag
O1 H1 O1 0.75(4) 1.97(4) 2.7137(18) 175(4) 3_565 yes

loop_
_geom_torsion_atom_site_label_1
_geom_torsion_atom_site_label_2
_geom_torsion_atom_site_label_3
_geom_torsion_atom_site_label_4
_geom_torsion
_geom_torsion_site_symmetry_1
_geom_torsion_site_symmetry_2
_geom_torsion_site_symmetry_3
_geom_torsion_site_symmetry_4
_geom_torsion_publ_flag
S2 S1 C1 C2 0.98(17) . . . . ?
S1 C1 C2 O1 90.57(19) . . . . ?
S1 C1 C2 C3 -32.2(2) . . . . ?
O1 C2 C3 C5 48.0(3) . . . . ?
C1 C2 C3 C5 168.0(2) . . . . ?
O1 C2 C3 C4 172.7(2) . . . . ?
C1 C2 C3 C4 -67.3(2) . . . . ?
O1 C2 C3 S2 -68.8(2) . . . . ?
C1 C2 C3 S2 51.3(2) . . . . ?
S1 S2 C3 C5 -162.97(18) . . . . ?
S1 S2 C3 C4 74.71(18) . . . . ?
S1 S2 C3 C2 -43.23(15) . . . . ?
